data_4326940
loop_
_publ_author_name
'Weiyin Yi'
'Jie Zhang'
'Meng Li'
'Zhenxia Chen'
'Xigeng Zhou'

_publ_section_title
;
 Synthesis, Structures, and Reactivity of Yttrium Alkyl and Alkynyl
 Complexes with Mixed TpMe2/Cp Ligands
;
_journal_name_full 'Inorganic Chemistry'
_journal_page_first 11813
_journal_page_last 11824
_journal_paper_doi 10.1021/ic2019499
_journal_volume 50
_journal_year 2011
_chemical_formula_sum 'C33 H45 B N7 O Y'
_chemical_formula_weight 655.48
_chemical_name_systematic
; 
 ? 
;
_space_group_IT_number 2
_symmetry_cell_setting triclinic
_symmetry_space_group_name_Hall '-P 1'
_symmetry_space_group_name_H-M 'P -1'
_atom_sites_solution_hydrogens geom
_atom_sites_solution_primary direct
_atom_sites_solution_secondary difmap
_audit_creation_method SHELXL-97
_cell_angle_alpha 93.843(7)
_cell_angle_beta 94.354(7)
_cell_angle_gamma 106.606(7)
_cell_formula_units_Z 2
_cell_length_a 10.957(5)
_cell_length_b 12.032(6)
_cell_length_c 13.200(7)
_cell_measurement_reflns_used 967
_cell_measurement_temperature 293(2)
_cell_measurement_theta_max 24.123
_cell_measurement_theta_min 2.464
_cell_volume 1655.6(14)
_computing_cell_refinement 'Bruker SMART'
_computing_data_collection 'Bruker SMART'
_computing_data_reduction 'Bruker SHELXTL'
_computing_molecular_graphics 'Bruker SHELXTL'
_computing_publication_material 'Bruker SHELXTL'
_computing_structure_refinement 'SHELXL-97 (Sheldrick, 1997)'
_computing_structure_solution 'SHELXS-97 (Sheldrick, 1990)'
_diffrn_ambient_temperature 293(2)
_diffrn_measured_fraction_theta_full 0.971
_diffrn_measured_fraction_theta_max 0.971
_diffrn_measurement_device_type 'CCD area detector'
_diffrn_measurement_method 'phi and omega scans'
_diffrn_radiation_monochromator graphite
_diffrn_radiation_source 'fine-focus sealed tube'
_diffrn_radiation_type MoK\a
_diffrn_radiation_wavelength 0.71073
_diffrn_reflns_av_R_equivalents 0.0485
_diffrn_reflns_av_sigmaI/netI 0.0861
_diffrn_reflns_limit_h_max 13
_diffrn_reflns_limit_h_min -13
_diffrn_reflns_limit_k_max 13
_diffrn_reflns_limit_k_min -14
_diffrn_reflns_limit_l_max 15
_diffrn_reflns_limit_l_min -15
_diffrn_reflns_number 7159
_diffrn_reflns_theta_full 25.50
_diffrn_reflns_theta_max 25.50
_diffrn_reflns_theta_min 1.55
_exptl_absorpt_coefficient_mu 1.798
_exptl_absorpt_correction_T_max 0.8407
_exptl_absorpt_correction_T_min 0.7618
_exptl_absorpt_correction_type multi-scan
_exptl_absorpt_process_details sadabs
_exptl_crystal_colour colorless
_exptl_crystal_density_diffrn 1.315
_exptl_crystal_description block
_exptl_crystal_F_000 688
_exptl_crystal_size_max 0.16
_exptl_crystal_size_mid 0.12
_exptl_crystal_size_min 0.10
_refine_diff_density_max 1.616
_refine_diff_density_min -0.557
_refine_diff_density_rms 0.116
_refine_ls_extinction_method none
_refine_ls_goodness_of_fit_ref 1.021
_refine_ls_hydrogen_treatment mixed
_refine_ls_matrix_type full
_refine_ls_number_parameters 398
_refine_ls_number_reflns 5986
_refine_ls_number_restraints 0
_refine_ls_restrained_S_all 1.021
_refine_ls_R_factor_all 0.0999
_refine_ls_R_factor_gt 0.0695
_refine_ls_shift/su_max 0.001
_refine_ls_shift/su_mean 0.000
_refine_ls_structure_factor_coef Fsqd
_refine_ls_weighting_details 'calc w=1/[\s^2^(Fo^2^)+(0.1407P)^2^+0.0000P] where P=(Fo^2^+2Fc^2^)/3'
_refine_ls_weighting_scheme calc
_refine_ls_wR_factor_gt 0.2035
_refine_ls_wR_factor_ref 0.2187
_reflns_number_gt 4107
_reflns_number_total 5986
_reflns_threshold_expression >2sigma(I)
_cod_data_source_file ic2019499_si_002_12.cif
_cod_data_source_block a10712d
_cod_original_cell_volume 1655.7(14)
_cod_database_code 4326940

loop_
_symmetry_equiv_pos_as_xyz
'x, y, z'
'-x, -y, -z'

loop_
_atom_site_label
_atom_site_type_symbol
_atom_site_fract_x
_atom_site_fract_y
_atom_site_fract_z
_atom_site_U_iso_or_equiv
_atom_site_adp_type
_atom_site_occupancy
_atom_site_symmetry_multiplicity
_atom_site_calc_flag
_atom_site_refinement_flags
Y1 Y 0.85069(5) 0.32713(5) 0.78060(5) 0.0346(2) Uani 1 1 d .
B1 B 1.1784(6) 0.3421(6) 0.7900(6) 0.0371(17) Uani 1 1 d .
N1 N 1.0563(5) 0.4915(4) 0.7687(4) 0.0396(12) Uani 1 1 d .
N2 N 1.1705(4) 0.4678(4) 0.7886(4) 0.0360(12) Uani 1 1 d .
N3 N 0.9815(4) 0.2505(4) 0.6617(4) 0.0382(12) Uani 1 1 d .
N4 N 1.1106(4) 0.2715(4) 0.6895(4) 0.0356(12) Uani 1 1 d .
N5 N 0.9914(5) 0.2525(4) 0.8911(4) 0.0383(12) Uani 1 1 d .
N6 N 1.1205(5) 0.2819(4) 0.8808(4) 0.0372(12) Uani 1 1 d .
N7 N 0.7116(5) 0.1470(5) 0.7478(5) 0.0498(15) Uani 1 1 d .
H7A H 0.6350 0.1515 0.7508 0.060 Uiso 1 1 calc R
C1 C 0.7067(7) 0.0327(6) 0.7248(5) 0.0472(17) Uani 1 1 d .
C2 C 0.8192(8) 0.0000(7) 0.7379(6) 0.0532(18) Uani 1 1 d .
H2 H 0.8955 0.0569 0.7606 0.064 Uiso 1 1 calc R
C3 C 0.8208(10) -0.1122(8) 0.7187(6) 0.069(2) Uani 1 1 d .
H3 H 0.8974 -0.1307 0.7282 0.083 Uiso 1 1 calc R
C4 C 0.7091(12) -0.1982(8) 0.6851(8) 0.089(3) Uani 1 1 d .
H4 H 0.7090 -0.2751 0.6715 0.107 Uiso 1 1 calc R
C5 C 0.5982(11) -0.1678(8) 0.6724(8) 0.087(3) Uani 1 1 d .
H5 H 0.5224 -0.2257 0.6505 0.105 Uiso 1 1 calc R
C6 C 0.5943(8) -0.0557(7) 0.6904(6) 0.059(2) Uani 1 1 d .
C7 C 0.4708(9) -0.0282(9) 0.6763(8) 0.083(3) Uani 1 1 d .
H7B H 0.4858 0.0429 0.6424 0.099 Uiso 1 1 calc R
H7C H 0.4127 -0.0898 0.6299 0.099 Uiso 1 1 calc R
C8 C 0.4052(12) -0.0133(11) 0.7651(14) 0.116(5) Uani 1 1 d .
H8A H 0.3259 0.0001 0.7548 0.139 Uiso 1 1 calc R
C9 C 0.4470(12) -0.0172(12) 0.8521(12) 0.125(5) Uani 1 1 d .
H9A H 0.5260 -0.0304 0.8651 0.149 Uiso 1 1 calc R
H9B H 0.4000 -0.0069 0.9059 0.149 Uiso 1 1 calc R
C10 C 0.8015(7) 0.4029(7) 0.9645(6) 0.0508(18) Uani 1 1 d .
H10 H 0.8476 0.3979 1.0298 0.061 Uiso 1 1 calc R
C11 C 0.6850(7) 0.3250(7) 0.9226(6) 0.0553(19) Uani 1 1 d .
H11 H 0.6370 0.2559 0.9533 0.066 Uiso 1 1 calc R
C12 C 0.6386(7) 0.3735(7) 0.8411(6) 0.0535(19) Uani 1 1 d .
H12 H 0.5526 0.3432 0.8049 0.064 Uiso 1 1 calc R
C13 C 0.7240(7) 0.4835(7) 0.8325(6) 0.056(2) Uani 1 1 d .
H13 H 0.7075 0.5421 0.7896 0.068 Uiso 1 1 calc R
C14 C 0.8264(7) 0.5022(6) 0.9079(6) 0.0509(18) Uani 1 1 d .
H14 H 0.8924 0.5765 0.9278 0.061 Uiso 1 1 calc R
C15 C 0.9890(8) 0.6688(6) 0.7377(7) 0.062(2) Uani 1 1 d .
H15A H 0.9058 0.6137 0.7216 0.092 Uiso 1 1 calc R
H15B H 1.0113 0.7136 0.6808 0.092 Uiso 1 1 calc R
H15C H 0.9880 0.7199 0.7965 0.092 Uiso 1 1 calc R
C16 C 1.0848(6) 0.6056(6) 0.7597(5) 0.0422(15) Uani 1 1 d .
C17 C 1.2190(6) 0.6537(6) 0.7751(5) 0.0453(16) Uani 1 1 d .
H17 H 1.2649 0.7314 0.7727 0.054 Uiso 1 1 calc R
C18 C 1.2676(6) 0.5660(6) 0.7937(5) 0.0416(15) Uani 1 1 d .
C19 C 1.4048(7) 0.5710(7) 0.8184(7) 0.068(2) Uani 1 1 d .
H19A H 1.4134 0.5341 0.8797 0.102 Uiso 1 1 calc R
H19B H 1.4565 0.6509 0.8281 0.102 Uiso 1 1 calc R
H19C H 1.4325 0.5313 0.7631 0.102 Uiso 1 1 calc R
C20 C 0.8248(7) 0.1391(7) 0.5172(6) 0.0542(19) Uani 1 1 d .
H20A H 0.7635 0.1569 0.5588 0.081 Uiso 1 1 calc R
H20B H 0.8037 0.0562 0.5020 0.081 Uiso 1 1 calc R
H20C H 0.8231 0.1755 0.4548 0.081 Uiso 1 1 calc R
C21 C 0.9565(6) 0.1839(6) 0.5735(5) 0.0422(15) Uani 1 1 d .
C22 C 1.0660(6) 0.1633(6) 0.5417(5) 0.0456(16) Uani 1 1 d .
H22 H 1.0735 0.1206 0.4823 0.055 Uiso 1 1 calc R
C23 C 1.1615(6) 0.2198(6) 0.6173(5) 0.0421(15) Uani 1 1 d .
C24 C 1.3004(7) 0.2288(8) 0.6200(7) 0.067(2) Uani 1 1 d .
H24A H 1.3495 0.3093 0.6237 0.101 Uiso 1 1 calc R
H24B H 1.3156 0.1883 0.5594 0.101 Uiso 1 1 calc R
H24C H 1.3255 0.1946 0.6788 0.101 Uiso 1 1 calc R
C25 C 0.8416(7) 0.1306(7) 1.0002(6) 0.0563(19) Uani 1 1 d .
H25A H 0.8204 0.1837 1.0485 0.084 Uiso 1 1 calc R
H25B H 0.8408 0.0603 1.0310 0.084 Uiso 1 1 calc R
H25C H 0.7799 0.1125 0.9413 0.084 Uiso 1 1 calc R
C26 C 0.9719(6) 0.1854(6) 0.9687(5) 0.0415(15) Uani 1 1 d .
C27 C 1.0869(7) 0.1740(6) 1.0091(5) 0.0498(17) Uani 1 1 d .
H27 H 1.0999 0.1329 1.0642 0.060 Uiso 1 1 calc R
C28 C 1.1787(6) 0.2354(6) 0.9519(6) 0.0477(17) Uani 1 1 d .
C29 C 1.3206(7) 0.2542(8) 0.9669(7) 0.072(3) Uani 1 1 d .
H29A H 1.3466 0.2149 0.9105 0.109 Uiso 1 1 calc R
H29B H 1.3418 0.2238 1.0291 0.109 Uiso 1 1 calc R
H29C H 1.3642 0.3361 0.9708 0.109 Uiso 1 1 calc R
O1 O 0.7819(4) 0.3850(4) 0.6174(3) 0.0473(12) Uani 1 1 d .
C30 C 0.6504(7) 0.3664(9) 0.5774(7) 0.073(3) Uani 1 1 d .
H30A H 0.6012 0.3873 0.6297 0.088 Uiso 1 1 calc R
H30B H 0.6109 0.2856 0.5517 0.088 Uiso 1 1 calc R
C31 C 0.6583(10) 0.4433(11) 0.4943(10) 0.114(4) Uani 1 1 d .
H31A H 0.6220 0.3973 0.4302 0.136 Uiso 1 1 calc R
H31B H 0.6098 0.4978 0.5076 0.136 Uiso 1 1 calc R
C32 C 0.7903(9) 0.5060(8) 0.4876(7) 0.072(2) Uani 1 1 d .
H32A H 0.8105 0.5850 0.5193 0.086 Uiso 1 1 calc R
H32B H 0.8093 0.5085 0.4171 0.086 Uiso 1 1 calc R
C33 C 0.8623(7) 0.4395(7) 0.5430(6) 0.0562(19) Uani 1 1 d .
H33A H 0.8803 0.3813 0.4968 0.067 Uiso 1 1 calc R
H33B H 0.9427 0.4907 0.5760 0.067 Uiso 1 1 calc R
H1 H 1.273(6) 0.348(5) 0.781(5) 0.043(17) Uiso 1 1 d .

loop_
_atom_site_aniso_label
_atom_site_aniso_U_11
_atom_site_aniso_U_22
_atom_site_aniso_U_33
_atom_site_aniso_U_23
_atom_site_aniso_U_13
_atom_site_aniso_U_12
Y1 0.0286(3) 0.0381(4) 0.0370(4) 0.0045(2) 0.0024(2) 0.0098(2)
B1 0.022(3) 0.036(4) 0.051(5) 0.003(3) -0.002(3) 0.006(3)
N1 0.034(3) 0.034(3) 0.052(3) 0.006(2) 0.000(2) 0.011(2)
N2 0.028(3) 0.036(3) 0.041(3) 0.007(2) 0.001(2) 0.005(2)
N3 0.026(3) 0.039(3) 0.047(3) -0.002(2) 0.003(2) 0.006(2)
N4 0.027(2) 0.035(3) 0.045(3) 0.002(2) 0.002(2) 0.010(2)
N5 0.038(3) 0.041(3) 0.037(3) 0.013(2) 0.002(2) 0.013(2)
N6 0.033(3) 0.038(3) 0.040(3) 0.007(2) -0.001(2) 0.011(2)
N7 0.033(3) 0.039(3) 0.077(4) 0.004(3) 0.006(3) 0.010(2)
C1 0.056(4) 0.044(4) 0.041(4) 0.009(3) 0.005(3) 0.012(3)
C2 0.065(5) 0.055(5) 0.046(4) 0.009(4) 0.008(4) 0.027(4)
C3 0.105(7) 0.063(6) 0.054(5) 0.012(4) 0.011(5) 0.047(5)
C4 0.135(10) 0.046(6) 0.091(8) 0.006(5) 0.010(7) 0.036(6)
C5 0.105(8) 0.048(5) 0.094(8) -0.007(5) 0.001(6) 0.003(5)
C6 0.066(5) 0.048(5) 0.057(5) -0.001(4) 0.006(4) 0.008(4)
C7 0.060(6) 0.084(7) 0.086(7) 0.006(6) -0.018(5) -0.001(5)
C8 0.063(7) 0.078(8) 0.183(16) -0.012(10) -0.020(9) -0.004(6)
C9 0.067(8) 0.132(12) 0.151(13) -0.017(11) 0.047(8) -0.010(7)
C10 0.055(4) 0.064(5) 0.039(4) -0.003(4) 0.006(3) 0.029(4)
C11 0.052(4) 0.056(5) 0.061(5) 0.014(4) 0.029(4) 0.014(4)
C12 0.041(4) 0.059(5) 0.066(5) 0.000(4) 0.013(3) 0.024(4)
C13 0.061(5) 0.060(5) 0.062(5) 0.015(4) 0.017(4) 0.036(4)
C14 0.047(4) 0.044(4) 0.062(5) -0.013(4) 0.006(3) 0.018(3)
C15 0.070(5) 0.048(5) 0.073(6) 0.009(4) 0.000(4) 0.028(4)
C16 0.047(4) 0.039(4) 0.041(4) 0.008(3) 0.006(3) 0.011(3)
C17 0.046(4) 0.036(4) 0.048(4) 0.007(3) 0.007(3) 0.000(3)
C18 0.038(3) 0.042(4) 0.037(4) 0.002(3) 0.004(3) 0.001(3)
C19 0.040(4) 0.061(5) 0.092(7) 0.011(5) -0.008(4) -0.001(4)
C20 0.047(4) 0.061(5) 0.046(4) -0.007(4) -0.005(3) 0.006(3)
C21 0.045(4) 0.042(4) 0.039(4) 0.001(3) 0.001(3) 0.014(3)
C22 0.051(4) 0.047(4) 0.040(4) -0.007(3) 0.011(3) 0.018(3)
C23 0.045(4) 0.046(4) 0.040(4) 0.003(3) 0.011(3) 0.020(3)
C24 0.056(5) 0.087(6) 0.067(6) -0.007(5) 0.013(4) 0.036(4)
C25 0.062(5) 0.058(5) 0.055(5) 0.024(4) 0.019(4) 0.019(4)
C26 0.047(4) 0.042(4) 0.038(4) 0.007(3) 0.007(3) 0.015(3)
C27 0.062(5) 0.053(4) 0.039(4) 0.016(3) 0.003(3) 0.022(4)
C28 0.046(4) 0.045(4) 0.054(4) 0.008(3) -0.002(3) 0.017(3)
C29 0.052(5) 0.101(7) 0.073(6) 0.034(5) -0.007(4) 0.033(5)
O1 0.033(2) 0.071(3) 0.042(3) 0.018(2) 0.0056(19) 0.018(2)
C30 0.036(4) 0.116(8) 0.065(5) 0.024(5) -0.001(4) 0.018(4)
C31 0.074(7) 0.143(11) 0.126(10) 0.068(9) -0.020(6) 0.030(7)
C32 0.085(6) 0.087(6) 0.050(5) 0.024(5) 0.007(4) 0.030(5)
C33 0.049(4) 0.071(5) 0.053(5) 0.019(4) 0.011(3) 0.019(4)

loop_
_atom_type_symbol
_atom_type_description
_atom_type_scat_dispersion_real
_atom_type_scat_dispersion_imag
_atom_type_scat_source
C C 0.0033 0.0016 'International Tables Vol C Tables 4.2.6.8 and 6.1.1.4'
H H 0.0000 0.0000 'International Tables Vol C Tables 4.2.6.8 and 6.1.1.4'
B B 0.0013 0.0007 'International Tables Vol C Tables 4.2.6.8 and 6.1.1.4'
N N 0.0061 0.0033 'International Tables Vol C Tables 4.2.6.8 and 6.1.1.4'
Y Y -2.7962 3.5667 'International Tables Vol C Tables 4.2.6.8 and 6.1.1.4'
O O 0.0106 0.0060 'International Tables Vol C Tables 4.2.6.8 and 6.1.1.4'

loop_
_geom_angle_atom_site_label_1
_geom_angle_atom_site_label_2
_geom_angle_atom_site_label_3
_geom_angle
N7 Y1 N5 90.68(19)
N7 Y1 O1 91.6(2)
N5 Y1 O1 152.93(17)
N7 Y1 N3 84.01(19)
N5 Y1 N3 75.35(18)
O1 Y1 N3 78.08(16)
N7 Y1 N1 156.58(19)
N5 Y1 N1 83.17(17)
O1 Y1 N1 84.06(16)
N3 Y1 N1 72.58(17)
N7 Y1 C10 104.4(2)
N5 Y1 C10 79.6(2)
O1 Y1 C10 125.7(2)
N3 Y1 C10 153.7(2)
N1 Y1 C10 96.8(2)
N7 Y1 C14 126.9(2)
N5 Y1 C14 99.8(2)
O1 Y1 C14 100.3(2)
N3 Y1 C14 149.1(2)
N1 Y1 C14 76.5(2)
C10 Y1 C14 30.7(2)
N7 Y1 C11 77.7(2)
N5 Y1 C11 93.5(2)
O1 Y1 C11 113.4(2)
N3 Y1 C11 158.5(2)
N1 Y1 C11 125.1(2)
C10 Y1 C11 30.1(2)
C14 Y1 C11 50.0(2)
N7 Y1 C12 81.2(2)
N5 Y1 C12 123.2(2)
O1 Y1 C12 83.8(2)
N3 Y1 C12 156.2(2)
N1 Y1 C12 121.0(2)
C10 Y1 C12 49.5(2)
C14 Y1 C12 49.6(2)
C11 Y1 C12 29.7(2)
N7 Y1 C13 110.1(2)
N5 Y1 C13 128.0(2)
O1 Y1 C13 75.9(2)
N3 Y1 C13 150.6(2)
N1 Y1 C13 91.2(2)
C10 Y1 C13 49.8(2)
C14 Y1 C13 30.0(2)
C11 Y1 C13 49.5(2)
C12 Y1 C13 30.0(2)
N6 B1 N4 110.0(5)
N6 B1 N2 113.0(5)
N4 B1 N2 109.0(5)
N6 B1 H1 118(4)
N4 B1 H1 102(3)
N2 B1 H1 105(3)
C16 N1 N2 106.5(5)
C16 N1 Y1 135.4(4)
N2 N1 Y1 117.5(3)
C18 N2 N1 110.1(5)
C18 N2 B1 127.6(5)
N1 N2 B1 121.9(5)
C21 N3 N4 105.8(5)
C21 N3 Y1 135.2(4)
N4 N3 Y1 118.8(4)
C23 N4 N3 109.3(5)
C23 N4 B1 128.0(5)
N3 N4 B1 122.7(5)
C26 N5 N6 106.5(5)
C26 N5 Y1 133.2(4)
N6 N5 Y1 120.2(4)
C28 N6 N5 109.6(5)
C28 N6 B1 127.2(5)
N5 N6 B1 122.5(5)
C1 N7 Y1 141.9(5)
C1 N7 H7A 109.0
Y1 N7 H7A 109.0
N7 C1 C6 124.0(7)
N7 C1 C2 119.2(6)
C6 C1 C2 116.8(7)
C3 C2 C1 122.3(8)
C3 C2 H2 118.8
C1 C2 H2 118.8
C2 C3 C4 120.0(9)
C2 C3 H3 120.0
C4 C3 H3 120.0
C5 C4 C3 118.3(9)
C5 C4 H4 120.8
C3 C4 H4 120.8
C4 C5 C6 122.7(9)
C4 C5 H5 118.7
C6 C5 H5 118.7
C5 C6 C1 119.8(8)
C5 C6 C7 120.2(8)
C1 C6 C7 119.9(7)
C8 C7 C6 118.9(10)
C8 C7 H7B 107.6
C6 C7 H7B 107.6
C8 C7 H7C 107.6
C6 C7 H7C 107.6
H7B C7 H7C 107.0
C9 C8 C7 124.3(14)
C9 C8 H8A 117.9
C7 C8 H8A 117.9
C8 C9 H9A 120.0
C8 C9 H9B 120.0
H9A C9 H9B 120.0
C11 C10 C14 107.9(7)
C11 C10 Y1 75.8(4)
C14 C10 Y1 75.0(4)
C11 C10 H10 125.4
C14 C10 H10 125.4
Y1 C10 H10 125.4
C12 C11 C10 108.1(7)
C12 C11 Y1 75.2(4)
C10 C11 Y1 74.1(4)
C12 C11 H11 125.5
C10 C11 H11 125.5
Y1 C11 H11 125.5
C11 C12 C13 108.8(7)
C11 C12 Y1 75.1(4)
C13 C12 Y1 75.6(4)
C11 C12 H12 125.1
C13 C12 H12 125.1
Y1 C12 H12 125.1
C14 C13 C12 107.9(7)
C14 C13 Y1 73.9(4)
C12 C13 Y1 74.4(4)
C14 C13 H13 125.7
C12 C13 H13 125.7
Y1 C13 H13 125.7
C13 C14 C10 107.4(7)
C13 C14 Y1 76.2(4)
C10 C14 Y1 74.3(4)
C13 C14 H14 125.7
C10 C14 H14 125.7
Y1 C14 H14 125.7
C16 C15 H15A 109.5
C16 C15 H15B 109.5
H15A C15 H15B 109.5
C16 C15 H15C 109.5
H15A C15 H15C 109.5
H15B C15 H15C 109.5
N1 C16 C17 108.5(6)
N1 C16 C15 124.6(6)
C17 C16 C15 126.9(6)
C18 C17 C16 106.8(6)
C18 C17 H17 126.6
C16 C17 H17 126.6
N2 C18 C17 108.2(6)
N2 C18 C19 123.5(6)
C17 C18 C19 128.3(6)
C18 C19 H19A 109.5
C18 C19 H19B 109.5
H19A C19 H19B 109.5
C18 C19 H19C 109.5
H19A C19 H19C 109.5
H19B C19 H19C 109.5
C21 C20 H20A 109.5
C21 C20 H20B 109.5
H20A C20 H20B 109.5
C21 C20 H20C 109.5
H20A C20 H20C 109.5
H20B C20 H20C 109.5
N3 C21 C22 111.3(6)
N3 C21 C20 123.2(6)
C22 C21 C20 125.5(6)
C23 C22 C21 104.8(6)
C23 C22 H22 127.6
C21 C22 H22 127.6
N4 C23 C22 108.8(6)
N4 C23 C24 123.9(6)
C22 C23 C24 127.3(6)
C23 C24 H24A 109.5
C23 C24 H24B 109.5
H24A C24 H24B 109.5
C23 C24 H24C 109.5
H24A C24 H24C 109.5
H24B C24 H24C 109.5
C26 C25 H25A 109.5
C26 C25 H25B 109.5
H25A C25 H25B 109.5
C26 C25 H25C 109.5
H25A C25 H25C 109.5
H25B C25 H25C 109.5
N5 C26 C27 109.6(6)
N5 C26 C25 122.6(6)
C27 C26 C25 127.7(6)
C26 C27 C28 106.4(6)
C26 C27 H27 126.8
C28 C27 H27 126.8
N6 C28 C27 107.9(6)
N6 C28 C29 124.4(7)
C27 C28 C29 127.7(7)
C28 C29 H29A 109.5
C28 C29 H29B 109.5
H29A C29 H29B 109.5
C28 C29 H29C 109.5
H29A C29 H29C 109.5
H29B C29 H29C 109.5
C33 O1 C30 107.8(5)
C33 O1 Y1 127.0(4)
C30 O1 Y1 125.2(4)
O1 C30 C31 104.6(7)
O1 C30 H30A 110.8
C31 C30 H30A 110.8
O1 C30 H30B 110.8
C31 C30 H30B 110.8
H30A C30 H30B 108.9
C32 C31 C30 109.2(8)
C32 C31 H31A 109.8
C30 C31 H31A 109.8
C32 C31 H31B 109.8
C30 C31 H31B 109.8
H31A C31 H31B 108.3
C31 C32 C33 104.2(8)
C31 C32 H32A 110.9
C33 C32 H32A 110.9
C31 C32 H32B 110.9
C33 C32 H32B 110.9
H32A C32 H32B 108.9
O1 C33 C32 105.7(6)
O1 C33 H33A 110.6
C32 C33 H33A 110.6
O1 C33 H33B 110.6
C32 C33 H33B 110.6
H33A C33 H33B 108.7

loop_
_geom_bond_atom_site_label_1
_geom_bond_atom_site_label_2
_geom_bond_distance
Y1 N7 2.257(5)
Y1 N5 2.436(5)
Y1 O1 2.438(4)
Y1 N3 2.503(5)
Y1 N1 2.561(5)
Y1 C10 2.682(7)
Y1 C14 2.692(7)
Y1 C11 2.703(7)
Y1 C12 2.705(7)
Y1 C13 2.721(7)
B1 N6 1.528(9)
B1 N4 1.540(9)
B1 N2 1.541(9)
B1 H1 1.03(6)
N1 C16 1.334(8)
N1 N2 1.371(7)
N2 C18 1.338(8)
N3 C21 1.332(8)
N3 N4 1.380(6)
N4 C23 1.344(8)
N5 C26 1.339(8)
N5 N6 1.376(7)
N6 C28 1.336(8)
N7 C1 1.373(9)
N7 H7A 0.8600
C1 C6 1.399(10)
C1 C2 1.399(10)
C2 C3 1.363(11)
C2 H2 0.9300
C3 C4 1.378(13)
C3 H3 0.9300
C4 C5 1.367(14)
C4 H4 0.9300
C5 C6 1.366(12)
C5 H5 0.9300
C6 C7 1.484(13)
C7 C8 1.447(18)
C7 H7B 0.9700
C7 H7C 0.9700
C8 C9 1.213(18)
C8 H8A 0.9300
C9 H9A 0.9300
C9 H9B 0.9300
C10 C11 1.398(10)
C10 C14 1.422(11)
C10 H10 0.9800
C11 C12 1.388(11)
C11 H11 0.9800
C12 C13 1.403(11)
C12 H12 0.9800
C13 C14 1.399(11)
C13 H13 0.9800
C14 H14 0.9800
C15 C16 1.484(9)
C15 H15A 0.9600
C15 H15B 0.9600
C15 H15C 0.9600
C16 C17 1.411(9)
C17 C18 1.339(10)
C17 H17 0.9300
C18 C19 1.497(10)
C19 H19A 0.9600
C19 H19B 0.9600
C19 H19C 0.9600
C20 C21 1.505(9)
C20 H20A 0.9600
C20 H20B 0.9600
C20 H20C 0.9600
C21 C22 1.383(9)
C22 C23 1.377(10)
C22 H22 0.9300
C23 C24 1.493(9)
C24 H24A 0.9600
C24 H24B 0.9600
C24 H24C 0.9600
C25 C26 1.495(9)
C25 H25A 0.9600
C25 H25B 0.9600
C25 H25C 0.9600
C26 C27 1.378(9)
C27 C28 1.377(10)
C27 H27 0.9300
C28 C29 1.501(10)
C29 H29A 0.9600
C29 H29B 0.9600
C29 H29C 0.9600
O1 C33 1.435(8)
O1 C30 1.445(8)
C30 C31 1.474(13)
C30 H30A 0.9700
C30 H30B 0.9700
C31 C32 1.441(13)
C31 H31A 0.9700
C31 H31B 0.9700
C32 C33 1.466(11)
C32 H32A 0.9700
C32 H32B 0.9700
C33 H33A 0.9700
C33 H33B 0.9700
